data_2311659
loop_
_publ_author_name
'Kumar, Sandeep'
'Khajuria, Ruchi'
'Jassal, Amanpreet Kaur'
'Hundal, Geeta'
'Hundal, Maninder S.'
'Pandey, Sushil K.'

_publ_section_title
;
 Synthesis and structural characterization of donor-stabilized
 disubstituted diphenyldithiophosphates of nickel(II).
;
_journal_issue 'Pt 4'
_journal_name_full 'Acta crystallographica Section B, Structural science, crystal engineering and materials'
_journal_page_first 761
_journal_page_last 767
_journal_paper_doi 10.1107/S2052520614014966
_journal_volume 70
_journal_year 2014
_chemical_formula_moiety 'C46 H54 N2 Ni O4 P2 S4'
_chemical_formula_sum 'C46 H54 N2 Ni O4 P2 S4'
_chemical_formula_weight 947.82
_space_group_IT_number 2
_space_group_name_Hall '-P 1'
_space_group_name_H-M_alt 'P -1'
_symmetry_cell_setting triclinic
_symmetry_space_group_name_Hall '-P 1'
_symmetry_space_group_name_H-M 'P -1'
_atom_sites_solution_hydrogens geom
_atom_sites_solution_primary direct
_atom_sites_solution_secondary difmap
_audit_creation_method SHELXL-97
_cell_angle_alpha 102.744(3)
_cell_angle_beta 94.409(3)
_cell_angle_gamma 103.785(3)
_cell_formula_units_Z 1
_cell_length_a 6.9327(6)
_cell_length_b 11.2267(10)
_cell_length_c 15.5768(14)
_cell_measurement_reflns_used 7562
_cell_measurement_temperature 100(2)
_cell_measurement_theta_max 29.03
_cell_measurement_theta_min 2.61
_cell_volume 1137.67(18)
_computing_cell_refinement 'Bruker SAINT'
_computing_data_collection 'Bruker APEX2'
_computing_data_reduction 'Bruker SAINT'
_computing_molecular_graphics 'Bruker SHELXTL'
_computing_publication_material 'Bruker SHELXTL'
_computing_structure_refinement 'SHELXL-97 (Sheldrick, 2008)'
_computing_structure_solution 'Sir-92 (Altomare et al., 1993)'
_diffrn_ambient_temperature 100(2)
_diffrn_measured_fraction_theta_full 0.986
_diffrn_measured_fraction_theta_max 0.986
_diffrn_measurement_device_type 'Bruker APEX-II CCD'
_diffrn_measurement_method '\f and \w scans'
_diffrn_radiation_monochromator graphite
_diffrn_radiation_source 'fine-focus sealed tube'
_diffrn_radiation_type MoK\a
_diffrn_radiation_wavelength 0.71073
_diffrn_reflns_av_R_equivalents 0.0380
_diffrn_reflns_av_sigmaI/netI 0.0473
_diffrn_reflns_limit_h_max 9
_diffrn_reflns_limit_h_min -8
_diffrn_reflns_limit_k_max 14
_diffrn_reflns_limit_k_min -15
_diffrn_reflns_limit_l_max 21
_diffrn_reflns_limit_l_min -21
_diffrn_reflns_number 21578
_diffrn_reflns_theta_full 29.17
_diffrn_reflns_theta_max 29.17
_diffrn_reflns_theta_min 1.93
_exptl_absorpt_coefficient_mu 0.725
_exptl_absorpt_correction_T_max 0.7458
_exptl_absorpt_correction_T_min 0.6912
_exptl_absorpt_correction_type multi-scan
_exptl_absorpt_process_details 'SADABS-2008/1 - Bruker AXS area detector scaling and absorption correction'
_exptl_crystal_colour Green
_exptl_crystal_density_diffrn 1.383
_exptl_crystal_density_method 'not measured'
_exptl_crystal_description needles
_exptl_crystal_F_000 498
_exptl_crystal_size_max 0.15
_exptl_crystal_size_mid 0.09
_exptl_crystal_size_min 0.06
_refine_diff_density_max 0.430
_refine_diff_density_min -0.290
_refine_ls_extinction_method none
_refine_ls_goodness_of_fit_ref 0.694
_refine_ls_matrix_type full
_refine_ls_number_parameters 270
_refine_ls_number_reflns 6067
_refine_ls_number_restraints 0
_refine_ls_restrained_S_all 0.694
_refine_ls_R_factor_all 0.0491
_refine_ls_R_factor_gt 0.0343
_refine_ls_shift/su_max 0.001
_refine_ls_shift/su_mean 0.000
_refine_ls_structure_factor_coef Fsqd
_refine_ls_weighting_details 'calc w=1/[\s^2^(Fo^2^)+(0.0800P)^2^+1.7604P] where P=(Fo^2^+2Fc^2^)/3'
_refine_ls_weighting_scheme calc
_refine_ls_wR_factor_gt 0.0886
_refine_ls_wR_factor_ref 0.1021
_reflns_number_gt 4830
_reflns_number_total 6067
_reflns_threshold_expression >2sigma(I)
_cod_data_source_file bp5066sup1.cif
_cod_data_source_block 34ETPY_LT_0m
_cod_database_code 2311659

loop_
_symmetry_equiv_pos_as_xyz
'x, y, z'
'-x, -y, -z'

loop_
_atom_site_type_symbol
_atom_site_label
_atom_site_fract_x
_atom_site_fract_y
_atom_site_fract_z
_atom_site_U_iso_or_equiv
_atom_site_adp_type
_atom_site_calc_flag
_atom_site_refinement_flags
_atom_site_occupancy
_atom_site_symmetry_multiplicity
C C1 0.0677(3) 0.28190(18) 0.58147(13) 0.0196(4) Uani d . 1 1
H H1 0.2021 0.2777 0.5934 0.024 Uiso calc R 1 1
C C2 0.0261(3) 0.39810(18) 0.60615(13) 0.0204(4) Uani d . 1 1
H H2 0.1308 0.4711 0.6346 0.025 Uiso calc R 1 1
C C3 -0.1682(3) 0.40885(18) 0.58952(13) 0.0185(4) Uani d . 1 1
C C4 -0.3132(3) 0.29777(19) 0.54879(14) 0.0220(4) Uani d . 1 1
H H4 -0.4486 0.2994 0.5360 0.026 Uiso calc R 1 1
C C5 -0.2605(3) 0.18473(18) 0.52689(13) 0.0197(4) Uani d . 1 1
H H5 -0.3633 0.1099 0.4999 0.024 Uiso calc R 1 1
C C6 -0.2117(3) 0.53688(19) 0.61347(15) 0.0254(4) Uani d . 1 1
H H6A -0.1779 0.5799 0.5654 0.030 Uiso calc R 1 1
H H6B -0.1220 0.5883 0.6683 0.030 Uiso calc R 1 1
C C7 -0.4272(3) 0.5349(2) 0.62813(16) 0.0306(5) Uani d . 1 1
H H7A -0.5175 0.4885 0.5732 0.046 Uiso calc R 1 1
H H7B -0.4398 0.6218 0.6448 0.046 Uiso calc R 1 1
H H7C -0.4629 0.4930 0.6758 0.046 Uiso calc R 1 1
C C8 0.1830(3) -0.16216(17) 0.77341(12) 0.0177(4) Uani d . 1 1
C C9 0.3586(3) -0.18614(19) 0.74746(13) 0.0216(4) Uani d . 1 1
H H9 0.3820 -0.1958 0.6873 0.026 Uiso calc R 1 1
C C10 0.5008(3) -0.19576(19) 0.81221(14) 0.0236(4) Uani d . 1 1
H H10 0.6232 -0.2115 0.7956 0.028 Uiso calc R 1 1
C C11 0.4683(3) -0.18297(18) 0.90031(14) 0.0211(4) Uani d . 1 1
C C12 0.2893(3) -0.15597(18) 0.92535(13) 0.0207(4) Uani d . 1 1
C C13 0.1482(3) -0.14537(18) 0.86079(13) 0.0195(4) Uani d . 1 1
H H13 0.0275 -0.1265 0.8770 0.023 Uiso calc R 1 1
C C14 0.2461(3) -0.1430(2) 1.01967(14) 0.0272(4) Uani d . 1 1
H H14A 0.1231 -0.1152 1.0260 0.041 Uiso calc R 1 1
H H14B 0.3582 -0.0804 1.0599 0.041 Uiso calc R 1 1
H H14C 0.2288 -0.2249 1.0346 0.041 Uiso calc R 1 1
C C15 0.6215(3) -0.1992(2) 0.96817(15) 0.0277(4) Uani d . 1 1
H H15A 0.7320 -0.2224 0.9388 0.042 Uiso calc R 1 1
H H15B 0.5583 -0.2661 0.9960 0.042 Uiso calc R 1 1
H H15C 0.6736 -0.1196 1.0138 0.042 Uiso calc R 1 1
C C16 -0.2481(3) 0.17716(19) 0.76843(13) 0.0202(4) Uani d . 1 1
H H23 -0.3591 0.1086 0.7391 0.024 Uiso calc R 1 1
C C17 -0.0633(3) 0.15749(17) 0.78973(12) 0.0163(3) Uani d . 1 1
C C18 0.1008(3) 0.25634(18) 0.83133(12) 0.0199(4) Uani d . 1 1
H H18 0.2268 0.2403 0.8445 0.024 Uiso calc R 1 1
C C19 0.0807(3) 0.37952(19) 0.85387(13) 0.0239(4) Uani d . 1 1
C C20 0.2612(4) 0.4870(2) 0.89871(18) 0.0368(5) Uani d . 1 1
H H20A 0.2937 0.5450 0.8601 0.055 Uiso calc R 1 1
H H20B 0.3757 0.4529 0.9100 0.055 Uiso calc R 1 1
H H20C 0.2311 0.5327 0.9552 0.055 Uiso calc R 1 1
C C21 -0.1064(3) 0.40187(19) 0.83379(13) 0.0237(4) Uani d . 1 1
C C22 -0.2671(3) 0.3004(2) 0.79108(13) 0.0231(4) Uani d . 1 1
H H22 -0.3935 0.3156 0.7770 0.028 Uiso calc R 1 1
C C23 -0.1330(4) 0.5345(2) 0.85876(17) 0.0358(5) Uani d . 1 1
H H23A -0.2727 0.5323 0.8407 0.054 Uiso calc R 1 1
H H23B -0.0445 0.5886 0.8285 0.054 Uiso calc R 1 1
H H23C -0.0993 0.5686 0.9232 0.054 Uiso calc R 1 1
N N1 -0.0728(2) 0.17447(14) 0.54145(10) 0.0156(3) Uani d . 1 1
O O1 0.02722(19) -0.16540(12) 0.70848(9) 0.0184(3) Uani d . 1 1
O O2 -0.0423(2) 0.03328(12) 0.77571(8) 0.0178(3) Uani d . 1 1
P P1 -0.00316(7) -0.04123(4) 0.68072(3) 0.01443(11) Uani d . 1 1
S S1 -0.24247(6) -0.09581(4) 0.59044(3) 0.01681(10) Uani d . 1 1
S S2 0.23636(6) 0.05391(4) 0.64104(3) 0.01646(10) Uani d . 1 1
Ni Ni1 0.0000 0.0000 0.5000 0.01306(9) Uani d S 1 2

loop_
_atom_site_aniso_label
_atom_site_aniso_U_11
_atom_site_aniso_U_22
_atom_site_aniso_U_33
_atom_site_aniso_U_12
_atom_site_aniso_U_13
_atom_site_aniso_U_23
C1 0.0149(8) 0.0192(9) 0.0224(10) 0.0031(7) 0.0013(7) 0.0023(7)
C2 0.0174(8) 0.0157(9) 0.0243(10) 0.0009(7) 0.0009(7) 0.0011(7)
C3 0.0210(9) 0.0160(9) 0.0183(9) 0.0050(7) 0.0040(7) 0.0033(7)
C4 0.0175(8) 0.0216(10) 0.0248(10) 0.0077(7) -0.0018(7) 0.0004(8)
C5 0.0161(8) 0.0173(9) 0.0227(10) 0.0037(7) -0.0011(7) 0.0006(7)
C6 0.0267(10) 0.0166(10) 0.0319(11) 0.0077(8) 0.0028(8) 0.0023(8)
C7 0.0312(11) 0.0262(11) 0.0351(12) 0.0159(9) 0.0046(9) -0.0002(9)
C8 0.0226(9) 0.0134(9) 0.0161(9) 0.0034(7) -0.0012(7) 0.0041(7)
C9 0.0264(9) 0.0213(10) 0.0178(9) 0.0077(8) 0.0038(7) 0.0047(7)
C10 0.0247(9) 0.0229(10) 0.0250(10) 0.0093(8) 0.0044(8) 0.0060(8)
C11 0.0232(9) 0.0151(9) 0.0234(10) 0.0025(7) -0.0012(7) 0.0053(7)
C12 0.0278(10) 0.0158(9) 0.0167(9) 0.0016(7) 0.0025(7) 0.0053(7)
C13 0.0227(9) 0.0162(9) 0.0187(9) 0.0028(7) 0.0034(7) 0.0047(7)
C14 0.0363(11) 0.0257(11) 0.0181(10) 0.0046(9) 0.0032(8) 0.0060(8)
C15 0.0283(10) 0.0246(11) 0.0276(11) 0.0043(8) -0.0061(8) 0.0074(9)
C16 0.0221(9) 0.0190(9) 0.0169(9) 0.0029(7) 0.0018(7) 0.0018(7)
C17 0.0227(9) 0.0126(8) 0.0126(8) 0.0040(7) 0.0038(7) 0.0013(7)
C18 0.0211(9) 0.0205(9) 0.0155(9) 0.0029(7) 0.0019(7) 0.0019(7)
C19 0.0290(10) 0.0192(10) 0.0186(10) -0.0008(8) 0.0030(8) 0.0020(8)
C20 0.0364(12) 0.0223(11) 0.0409(14) -0.0045(9) -0.0006(10) 0.0007(10)
C21 0.0350(11) 0.0188(10) 0.0188(10) 0.0090(8) 0.0066(8) 0.0043(8)
C22 0.0264(9) 0.0265(11) 0.0189(9) 0.0108(8) 0.0045(8) 0.0065(8)
C23 0.0498(14) 0.0213(11) 0.0372(13) 0.0125(10) 0.0065(11) 0.0054(10)
N1 0.0148(7) 0.0156(7) 0.0149(7) 0.0030(6) 0.0012(5) 0.0023(6)
O1 0.0228(6) 0.0135(6) 0.0165(6) 0.0030(5) -0.0031(5) 0.0024(5)
O2 0.0240(6) 0.0149(6) 0.0132(6) 0.0042(5) 0.0018(5) 0.0022(5)
P1 0.0158(2) 0.0138(2) 0.0122(2) 0.00247(17) 0.00030(16) 0.00218(17)
S1 0.01365(19) 0.0195(2) 0.0147(2) 0.00111(16) 0.00030(15) 0.00298(17)
S2 0.01388(19) 0.0183(2) 0.0152(2) 0.00175(16) -0.00042(15) 0.00349(17)
Ni1 0.01243(15) 0.01334(16) 0.01225(16) 0.00295(12) 0.00037(11) 0.00169(12)

loop_
_atom_type_symbol
_atom_type_description
_atom_type_scat_dispersion_real
_atom_type_scat_dispersion_imag
_atom_type_scat_source
C C 0.0033 0.0016 'International Tables Vol C Tables 4.2.6.8 and 6.1.1.4'
H H 0.0000 0.0000 'International Tables Vol C Tables 4.2.6.8 and 6.1.1.4'
N N 0.0061 0.0033 'International Tables Vol C Tables 4.2.6.8 and 6.1.1.4'
O O 0.0106 0.0060 'International Tables Vol C Tables 4.2.6.8 and 6.1.1.4'
P P 0.1023 0.0942 'International Tables Vol C Tables 4.2.6.8 and 6.1.1.4'
S S 0.1246 0.1234 'International Tables Vol C Tables 4.2.6.8 and 6.1.1.4'
Ni Ni 0.3393 1.1124 'International Tables Vol C Tables 4.2.6.8 and 6.1.1.4'

loop_
_geom_angle_atom_site_label_1
_geom_angle_atom_site_label_2
_geom_angle_atom_site_label_3
_geom_angle_site_symmetry_1
_geom_angle_site_symmetry_3
_geom_angle
N1 C1 C2 . . 123.15(17)
N1 C1 H1 . . 118.4
C2 C1 H1 . . 118.4
C1 C2 C3 . . 120.40(17)
C1 C2 H2 . . 119.8
C3 C2 H2 . . 119.8
C4 C3 C2 . . 116.37(17)
C4 C3 C6 . . 123.37(17)
C2 C3 C6 . . 120.24(17)
C5 C4 C3 . . 119.92(17)
C5 C4 H4 . . 120.0
C3 C4 H4 . . 120.0
N1 C5 C4 . . 123.81(17)
N1 C5 H5 . . 118.1
C4 C5 H5 . . 118.1
C3 C6 C7 . . 115.49(17)
C3 C6 H6A . . 108.4
C7 C6 H6A . . 108.4
C3 C6 H6B . . 108.4
C7 C6 H6B . . 108.4
H6A C6 H6B . . 107.5
C6 C7 H7A . . 109.5
C6 C7 H7B . . 109.5
H7A C7 H7B . . 109.5
C6 C7 H7C . . 109.5
H7A C7 H7C . . 109.5
H7B C7 H7C . . 109.5
C9 C8 C13 . . 121.77(17)
C9 C8 O1 . . 119.49(17)
C13 C8 O1 . . 118.51(16)
C8 C9 C10 . . 117.97(18)
C8 C9 H9 . . 121.0
C10 C9 H9 . . 121.0
C11 C10 C9 . . 121.78(18)
C11 C10 H10 . . 119.1
C9 C10 H10 . . 119.1
C10 C11 C12 . . 119.05(18)
C10 C11 C15 . . 120.55(18)
C12 C11 C15 . . 120.39(19)
C13 C12 C11 . . 119.09(18)
C13 C12 C14 . . 119.86(18)
C11 C12 C14 . . 121.02(18)
C8 C13 C12 . . 120.30(18)
C8 C13 H13 . . 119.9
C12 C13 H13 . . 119.9
C12 C14 H14A . . 109.5
C12 C14 H14B . . 109.5
H14A C14 H14B . . 109.5
C12 C14 H14C . . 109.5
H14A C14 H14C . . 109.5
H14B C14 H14C . . 109.5
C11 C15 H15A . . 109.5
C11 C15 H15B . . 109.5
H15A C15 H15B . . 109.5
C11 C15 H15C . . 109.5
H15A C15 H15C . . 109.5
H15B C15 H15C . . 109.5
C17 C16 C22 . . 118.06(18)
C17 C16 H23 . . 121.0
C22 C16 H23 . . 121.0
C16 C17 C18 . . 121.83(17)
C16 C17 O2 . . 119.81(16)
C18 C17 O2 . . 118.16(16)
C17 C18 C19 . . 119.82(18)
C17 C18 H18 . . 120.1
C19 C18 H18 . . 120.1
C18 C19 C21 . . 119.45(18)
C18 C19 C20 . . 119.43(19)
C21 C19 C20 . . 121.1(2)
C19 C20 H20A . . 109.5
C19 C20 H20B . . 109.5
H20A C20 H20B . . 109.5
C19 C20 H20C . . 109.5
H20A C20 H20C . . 109.5
H20B C20 H20C . . 109.5
C22 C21 C19 . . 119.09(18)
C22 C21 C23 . . 120.38(19)
C19 C21 C23 . . 120.5(2)
C21 C22 C16 . . 121.74(18)
C21 C22 H22 . . 119.1
C16 C22 H22 . . 119.1
C21 C23 H23A . . 109.5
C21 C23 H23B . . 109.5
H23A C23 H23B . . 109.5
C21 C23 H23C . . 109.5
H23A C23 H23C . . 109.5
H23B C23 H23C . . 109.5
C5 N1 C1 . . 116.34(16)
C5 N1 Ni1 . . 121.84(12)
C1 N1 Ni1 . . 121.80(12)
C8 O1 P1 . . 122.88(11)
C17 O2 P1 . . 121.25(11)
O1 P1 O2 . . 97.93(7)
O1 P1 S1 . . 106.94(5)
O2 P1 S1 . . 112.91(5)
O1 P1 S2 . . 113.24(6)
O2 P1 S2 . . 111.66(6)
S1 P1 S2 . . 113.15(3)
P1 S1 Ni1 . . 82.34(2)
P1 S2 Ni1 . . 81.66(2)
N1 Ni1 N1 2_556 . 180.00(7)
N1 Ni1 S1 2_556 2_556 90.12(4)
N1 Ni1 S1 . 2_556 89.88(4)
N1 Ni1 S1 2_556 . 89.88(4)
N1 Ni1 S1 . . 90.12(4)
S1 Ni1 S1 2_556 . 180.0
N1 Ni1 S2 2_556 . 90.58(4)
N1 Ni1 S2 . . 89.42(4)
S1 Ni1 S2 2_556 . 97.335(16)
S1 Ni1 S2 . . 82.666(16)
N1 Ni1 S2 2_556 2_556 89.42(4)
N1 Ni1 S2 . 2_556 90.58(4)
S1 Ni1 S2 2_556 2_556 82.665(16)
S1 Ni1 S2 . 2_556 97.335(16)
S2 Ni1 S2 . 2_556 180.00(2)

loop_
_geom_bond_atom_site_label_1
_geom_bond_atom_site_label_2
_geom_bond_site_symmetry_2
_geom_bond_distance
C1 N1 . 1.344(2)
C1 C2 . 1.381(3)
C1 H1 . 0.9500
C2 C3 . 1.390(2)
C2 H2 . 0.9500
C3 C4 . 1.387(3)
C3 C6 . 1.511(3)
C4 C5 . 1.382(3)
C4 H4 . 0.9500
C5 N1 . 1.340(2)
C5 H5 . 0.9500
C6 C7 . 1.524(3)
C6 H6A . 0.9900
C6 H6B . 0.9900
C7 H7A . 0.9800
C7 H7B . 0.9800
C7 H7C . 0.9800
C8 C9 . 1.379(3)
C8 C13 . 1.380(3)
C8 O1 . 1.410(2)
C9 C10 . 1.395(3)
C9 H9 . 0.9500
C10 C11 . 1.390(3)
C10 H10 . 0.9500
C11 C12 . 1.409(3)
C11 C15 . 1.511(3)
C12 C13 . 1.393(3)
C12 C14 . 1.505(3)
C13 H13 . 0.9500
C14 H14A . 0.9800
C14 H14B . 0.9800
C14 H14C . 0.9800
C15 H15A . 0.9800
C15 H15B . 0.9800
C15 H15C . 0.9800
C16 C17 . 1.379(3)
C16 C22 . 1.391(3)
C16 H23 . 0.9500
C17 C18 . 1.383(3)
C17 O2 . 1.408(2)
C18 C19 . 1.393(3)
C18 H18 . 0.9500
C19 C21 . 1.403(3)
C19 C20 . 1.511(3)
C20 H20A . 0.9800
C20 H20B . 0.9800
C20 H20C . 0.9800
C21 C22 . 1.389(3)
C21 C23 . 1.513(3)
C22 H22 . 0.9500
C23 H23A . 0.9800
C23 H23B . 0.9800
C23 H23C . 0.9800
N1 Ni1 . 2.1146(15)
O1 P1 . 1.6020(13)
O2 P1 . 1.6081(13)
P1 S1 . 1.9704(6)
P1 S2 . 1.9708(7)
S1 Ni1 . 2.4775(5)
S2 Ni1 . 2.5031(5)
Ni1 N1 2_556 2.1146(15)
Ni1 S1 2_556 2.4775(5)
Ni1 S2 2_556 2.5031(5)

loop_
_geom_torsion_atom_site_label_1
_geom_torsion_atom_site_label_2
_geom_torsion_atom_site_label_3
_geom_torsion_atom_site_label_4
_geom_torsion_site_symmetry_4
_geom_torsion
N1 C1 C2 C3 . -0.4(3)
C1 C2 C3 C4 . 0.8(3)
C1 C2 C3 C6 . -177.69(19)
C2 C3 C4 C5 . -0.2(3)
C6 C3 C4 C5 . 178.32(19)
C3 C4 C5 N1 . -1.0(3)
C4 C3 C6 C7 . 25.3(3)
C2 C3 C6 C7 . -156.3(2)
C13 C8 C9 C10 . 1.3(3)
O1 C8 C9 C10 . -173.18(17)
C8 C9 C10 C11 . 0.6(3)
C9 C10 C11 C12 . -1.8(3)
C9 C10 C11 C15 . 177.48(19)
C10 C11 C12 C13 . 1.3(3)
C15 C11 C12 C13 . -178.05(18)
C10 C11 C12 C14 . 179.17(19)
C15 C11 C12 C14 . -0.2(3)
C9 C8 C13 C12 . -1.9(3)
O1 C8 C13 C12 . 172.67(17)
C11 C12 C13 C8 . 0.5(3)
C14 C12 C13 C8 . -177.40(18)
C22 C16 C17 C18 . -0.9(3)
C22 C16 C17 O2 . 173.95(17)
C16 C17 C18 C19 . 0.9(3)
O2 C17 C18 C19 . -173.99(17)
C17 C18 C19 C21 . -0.2(3)
C17 C18 C19 C20 . -179.57(19)
C18 C19 C21 C22 . -0.6(3)
C20 C19 C21 C22 . 178.8(2)
C18 C19 C21 C23 . 179.1(2)
C20 C19 C21 C23 . -1.5(3)
C19 C21 C22 C16 . 0.6(3)
C23 C21 C22 C16 . -179.1(2)
C17 C16 C22 C21 . 0.1(3)
C4 C5 N1 C1 . 1.4(3)
C4 C5 N1 Ni1 . -176.64(16)
C2 C1 N1 C5 . -0.7(3)
C2 C1 N1 Ni1 . 177.38(15)
C9 C8 O1 P1 . -95.39(19)
C13 C8 O1 P1 . 89.96(19)
C16 C17 O2 P1 . 85.35(19)
C18 C17 O2 P1 . -99.65(18)
C8 O1 P1 O2 . -61.83(15)
C8 O1 P1 S1 . -178.78(13)
C8 O1 P1 S2 . 55.90(15)
C17 O2 P1 O1 . 174.94(13)
C17 O2 P1 S1 . -72.83(13)
C17 O2 P1 S2 . 56.00(14)
O1 P1 S1 Ni1 . -121.63(6)
O2 P1 S1 Ni1 . 131.80(6)
S2 P1 S1 Ni1 . 3.74(3)
O1 P1 S2 Ni1 . 118.20(6)
O2 P1 S2 Ni1 . -132.42(6)
S1 P1 S2 Ni1 . -3.71(3)
C5 N1 Ni1 S1 2_556 121.70(15)
C1 N1 Ni1 S1 2_556 -56.26(14)
C5 N1 Ni1 S1 . -58.30(15)
C1 N1 Ni1 S1 . 123.74(14)
C5 N1 Ni1 S2 . -140.96(15)
C1 N1 Ni1 S2 . 41.07(14)
C5 N1 Ni1 S2 2_556 39.04(15)
C1 N1 Ni1 S2 2_556 -138.93(14)
P1 S1 Ni1 N1 2_556 87.87(4)
P1 S1 Ni1 N1 . -92.13(4)
P1 S1 Ni1 S2 . -2.73(2)
P1 S1 Ni1 S2 2_556 177.27(2)
P1 S2 Ni1 N1 2_556 -87.07(5)
P1 S2 Ni1 N1 . 92.93(5)
P1 S2 Ni1 S1 2_556 -177.27(2)
P1 S2 Ni1 S1 . 2.73(2)
